data_4133523
loop_
_publ_author_name
'Salamanca, Vanesa'
'Toledo, Alberto'
'Alb\'eniz, Ana C'

_publ_section_title
;
 [2,2'-Bipyridin]-6(1 H)-one, a Truly Cooperating Ligand in the
 Palladium-Mediated C-H Activation Step: Experimental Evidence in the
 Direct C-3 Arylation of Pyridine.
;
_journal_issue 51
_journal_name_full 'Journal of the American Chemical Society'
_journal_page_first 17851
_journal_page_last 17856
_journal_paper_doi 10.1021/jacs.8b10680
_journal_volume 140
_journal_year 2018
_chemical_formula_moiety 'C21 H12 F5 N3 O Pd, 2(H2 O)'
_chemical_formula_sum 'C21 H16 F5 N3 O3 Pd'
_chemical_formula_weight 559.79
_space_group_crystal_system triclinic
_space_group_IT_number 2
_space_group_name_Hall '-P 1'
_space_group_name_H-M_alt 'P -1'
_symmetry_Int_Tables_number 2
_atom_sites_solution_primary dual
_audit_creation_date 2018-09-21
_audit_creation_method
;
Olex2 1.2
(compiled 2018.05.29 svn.r3508 for OlexSys, GUI svn.r5506)
;
_cell_angle_alpha 71.425(5)
_cell_angle_beta 83.843(4)
_cell_angle_gamma 75.990(5)
_cell_formula_units_Z 2
_cell_length_a 7.4795(4)
_cell_length_b 12.5387(7)
_cell_length_c 12.6596(6)
_cell_measurement_reflns_used 3625
_cell_measurement_temperature 298
_cell_measurement_theta_max 25.3140
_cell_measurement_theta_min 3.6050
_cell_volume 1091.35(11)
_computing_cell_refinement 'CrysAlisPro 1.171.39.45g (Rigaku OD, 2018)'
_computing_data_collection 'CrysAlisPro 1.171.39.45g (Rigaku OD, 2018)'
_computing_data_reduction 'CrysAlisPro 1.171.39.45g (Rigaku OD, 2018)'
_computing_molecular_graphics 'Olex2 (Dolomanov et al., 2009)'
_computing_publication_material 'Olex2 (Dolomanov et al., 2009)'
_computing_structure_refinement 'olex2.refine (Bourhis et al., 2015)'
_computing_structure_solution 'ShelXT (Sheldrick, 2015)'
_diffrn_ambient_temperature 298
_diffrn_detector 'CCD plate'
_diffrn_detector_area_resol_mean 10.4757
_diffrn_detector_type Atlas
_diffrn_measured_fraction_theta_full 0.9979
_diffrn_measured_fraction_theta_max 0.8433
_diffrn_measurement_details
;
List of Runs (angles in degrees, time in seconds):

  # Type    Start    End  Width  t~exp~   \w     \q     \k     \f   Frames
--------------------------------------------------------------------------
  1  \w      9.00  35.00   1.00    5.44    --  -10.64  37.00  30.00   26
  2  \w    -75.00  12.00   1.00    5.44    --  -10.64 -57.00 150.00   87
  3  \w      1.00  27.00   1.00    5.44    --  -10.64 -99.00 -60.00   26
  4  \w    -39.00  63.00   1.00    5.44    --  -10.64  57.00 -60.00  102
  5  \w     63.00  89.00   1.00    5.44    --   12.20-178.00-150.00   26
  6  \w     34.00  99.00   1.00    5.44    --   12.20-178.00 150.00   65
;
_diffrn_measurement_device 'four-circle diffractometer'
_diffrn_measurement_device_type 'SuperNova, Dual, Cu at home/near, Atlas'
_diffrn_measurement_method '\w scans'
_diffrn_orient_matrix_type 'CrysAlisPro convention (1999,Acta A55,543-557)'
_diffrn_orient_matrix_UB_11 -0.0246332000
_diffrn_orient_matrix_UB_12 0.0082169000
_diffrn_orient_matrix_UB_13 0.0530017000
_diffrn_orient_matrix_UB_21 -0.0205739000
_diffrn_orient_matrix_UB_22 -0.0554802000
_diffrn_orient_matrix_UB_23 0.0203114000
_diffrn_orient_matrix_UB_31 0.0923751000
_diffrn_orient_matrix_UB_32 -0.0244560000
_diffrn_orient_matrix_UB_33 0.0166056000
_diffrn_radiation_monochromator mirror
_diffrn_radiation_probe x-ray
_diffrn_radiation_type 'Mo K\a'
_diffrn_radiation_wavelength 0.71073
_diffrn_reflns_av_R_equivalents 0.0363
_diffrn_reflns_av_unetI/netI 0.0668
_diffrn_reflns_limit_h_max 10
_diffrn_reflns_limit_h_min -10
_diffrn_reflns_limit_k_max 17
_diffrn_reflns_limit_k_min -16
_diffrn_reflns_limit_l_max 17
_diffrn_reflns_limit_l_min -16
_diffrn_reflns_number 9863
_diffrn_reflns_theta_full 25.0000
_diffrn_reflns_theta_max 29.47
_diffrn_reflns_theta_min 3.32
_diffrn_source 'micro-focus sealed X-ray tube'
_diffrn_source_type 'SuperNova (Mo) X-ray Source'
_exptl_absorpt_coefficient_mu 0.921
_exptl_absorpt_correction_T_max 0.909
_exptl_absorpt_correction_T_min 0.788
_exptl_absorpt_correction_type analytical
_exptl_absorpt_process_details
;
CrysAlisPro 1.171.39.45g (Rigaku Oxford Diffraction, 2018)
Analytical numeric absorption correction using a multifaceted crystal
			model based on expressions derived by R.C. Clark & J.S. Reid.
(Clark, R. C. & Reid, J. S. (1995). Acta Cryst. A51, 887-897)
Empirical absorption correction using spherical harmonics,
 implemented in SCALE3 ABSPACK scaling algorithm.
;
_exptl_crystal_colour 'dark yellow'
_exptl_crystal_colour_modifier dark
_exptl_crystal_colour_primary yellow
_exptl_crystal_density_diffrn 1.7034
_exptl_crystal_description prism
_exptl_crystal_F_000 554.3847
_exptl_crystal_size_max 0.373
_exptl_crystal_size_mid 0.135
_exptl_crystal_size_min 0.135
_refine_diff_density_max 1.0119
_refine_diff_density_min -0.7277
_refine_diff_density_rms 0.1447
_refine_ls_d_res_high 0.7224
_refine_ls_d_res_low 6.1404
_refine_ls_goodness_of_fit_ref 0.9654
_refine_ls_hydrogen_treatment constr
_refine_ls_matrix_type full
_refine_ls_number_constraints 30
_refine_ls_number_parameters 304
_refine_ls_number_reflns 5123
_refine_ls_number_restraints 0
_refine_ls_restrained_S_all 0.9654
_refine_ls_R_factor_all 0.0712
_refine_ls_R_factor_gt 0.0485
_refine_ls_shift/su_max 0.0000
_refine_ls_shift/su_mean 0.0000
_refine_ls_structure_factor_coef Fsqd
_refine_ls_weighting_details 'w=1/[\s^2^(Fo^2^)+(0.1P)^2^] where P=(Fo^2^+2Fc^2^)/3'
_refine_ls_weighting_scheme calc
_refine_ls_wR_factor_gt 0.1204
_refine_ls_wR_factor_ref 0.1624
_reflns_Friedel_coverage 0.0
_reflns_limit_h_max 10
_reflns_limit_h_min -9
_reflns_limit_k_max 17
_reflns_limit_k_min -16
_reflns_limit_l_max 17
_reflns_limit_l_min 0
_reflns_number_gt 3947
_reflns_number_total 5123
_reflns_threshold_expression I>=2u(I)
_cod_data_source_file ja8b10680_si_002.cif
_cod_data_source_block vs984t_complex_7
_cod_database_code 4133523
_chemical_oxdiff_formula 'C21 H12 N3 F5 O Pd'
_chemical_oxdiff_usercomment yellow
_reflns_odcompleteness_completeness 99.82
_reflns_odcompleteness_iscentric 1
_reflns_odcompleteness_theta 26.32
_olex2_refinement_description
;
1. Fixed Uiso
 At 1.2 times of:
  All C(H) groups
 At 1.5 times of:
  All O(H,H) groups
2.a Free rotating group:
 O2(H22,H23), O3(H24,H25)
2.b Aromatic/amide H refined with riding coordinates:
 C10(H10), C4(H4), C9(H9), C7(H7), C8(H8), C3(H3), C2(H2), C21(H21), C17(H17),
 C20(H20), C19(H19), C18(H18)
;
_olex2_submission_special_instructions 'No special instructions were received'
_oxdiff_exptl_absorpt_empirical_details
;
Empirical correction (ABSPACK) includes:
- Absorption correction using spherical harmonics
- Frame scaling
;
_oxdiff_exptl_absorpt_empirical_full_max 1.326
_oxdiff_exptl_absorpt_empirical_full_min 0.671

loop_
_space_group_symop_id
_space_group_symop_operation_xyz
1 x,y,z
2 -x,-y,-z

loop_
_atom_site_label
_atom_site_type_symbol
_atom_site_fract_x
_atom_site_fract_y
_atom_site_fract_z
_atom_site_U_iso_or_equiv
_atom_site_adp_type
_atom_site_occupancy
_atom_site_refinement_flags_posn
Pd1 Pd 0.24085(5) 0.32933(3) 0.68565(3) 0.04015(16) Uani 1.000000 .
F5 F -0.1211(5) 0.2546(3) 0.8077(3) 0.0719(10) Uani 1.000000 .
F1 F 0.3661(5) 0.3905(4) 0.8881(3) 0.0772(10) Uani 1.000000 .
O1 O 0.4475(6) 0.1585(3) 0.5379(3) 0.0684(11) Uani 1.000000 .
N1 N 0.3483(5) 0.3480(3) 0.5241(3) 0.0391(8) Uani 1.000000 .
N2 N 0.1443(5) 0.5010(3) 0.6148(3) 0.0372(8) Uani 1.000000 .
F4 F -0.2834(6) 0.2617(4) 1.0047(3) 0.1018(15) Uani 1.000000 .
F2 F 0.2068(7) 0.3902(4) 1.0883(3) 0.0971(14) Uani 1.000000 .
N3 N 0.3563(6) 0.1604(3) 0.7573(3) 0.0475(10) Uani 1.000000 .
F3 F -0.1223(7) 0.3297(5) 1.1457(3) 0.1104(17) Uani 1.000000 .
C5 C 0.3236(6) 0.4606(4) 0.4579(4) 0.0376(9) Uani 1.000000 .
O2 O 0.7353(6) -0.0120(5) 0.5104(6) 0.0932(17) Uani 1.000000 .
H22 H 0.647(7) 0.041(6) 0.522(8) 0.140(3) Uiso 1.000000 G
H23 H 0.683(10) -0.056(6) 0.491(8) 0.140(3) Uiso 1.000000 G
C11 C 0.1268(7) 0.3253(4) 0.8379(4) 0.0416(10) Uani 1.000000 .
C10 C 0.0355(6) 0.5743(4) 0.6660(4) 0.0427(10) Uani 1.000000 .
H10 H -0.0126(6) 0.5438(4) 0.7372(4) 0.0513(12) Uiso 1.000000 R
C6 C 0.2145(6) 0.5449(4) 0.5117(3) 0.0375(10) Uani 1.000000 .
C4 C 0.3874(7) 0.4909(5) 0.3495(4) 0.0508(12) Uani 1.000000 .
H4 H 0.3691(7) 0.5680(5) 0.3067(4) 0.0610(14) Uiso 1.000000 R
C1 C 0.4329(7) 0.2617(4) 0.4792(4) 0.0471(11) Uani 1.000000 .
C9 C -0.0066(7) 0.6911(4) 0.6179(5) 0.0517(13) Uani 1.000000 .
H9 H -0.0847(7) 0.7388(4) 0.6545(5) 0.0621(15) Uiso 1.000000 R
C7 C 0.1779(7) 0.6628(4) 0.4614(4) 0.0479(12) Uani 1.000000 .
H7 H 0.2283(7) 0.6925(4) 0.3907(4) 0.0575(14) Uiso 1.000000 R
C16 C -0.0342(8) 0.2925(4) 0.8739(4) 0.0507(12) Uani 1.000000 .
C8 C 0.0686(8) 0.7366(4) 0.5140(5) 0.0556(14) Uani 1.000000 .
H8 H 0.0458(8) 0.8160(4) 0.4801(5) 0.0667(16) Uiso 1.000000 R
C12 C 0.2049(8) 0.3566(5) 0.9144(4) 0.0529(13) Uani 1.000000 .
O3 O 0.9995(9) 0.0420(6) 0.3311(5) 0.1127(19) Uani 1.000000 .
H24 H 0.909(8) 0.034(11) 0.377(6) 0.169(3) Uiso 1.000000 G
H25 H 1.097(7) 0.029(10) 0.366(7) 0.169(3) Uiso 1.000000 G
C13 C 0.1224(9) 0.3581(5) 1.0175(4) 0.0638(16) Uani 1.000000 .
C3 C 0.4807(8) 0.4035(5) 0.3043(4) 0.0593(14) Uani 1.000000 .
H3 H 0.5273(8) 0.4220(5) 0.2312(4) 0.0711(17) Uiso 1.000000 R
C15 C -0.1227(9) 0.2928(5) 0.9756(5) 0.0644(15) Uani 1.000000 .
C2 C 0.5024(8) 0.2930(5) 0.3669(5) 0.0589(14) Uani 1.000000 .
H2 H 0.5643(8) 0.2353(5) 0.3364(5) 0.0707(17) Uiso 1.000000 R
C21 C 0.2734(10) 0.0780(5) 0.7596(5) 0.0648(16) Uani 1.000000 .
H21 H 0.1569(10) 0.0989(5) 0.7300(5) 0.0778(19) Uiso 1.000000 R
C14 C -0.0403(10) 0.3273(6) 1.0471(4) 0.0686(18) Uani 1.000000 .
C17 C 0.5225(9) 0.1303(5) 0.7984(6) 0.0754(19) Uani 1.000000 .
H17 H 0.5816(9) 0.1873(5) 0.7988(6) 0.091(2) Uiso 1.000000 R
C20 C 0.3511(13) -0.0373(6) 0.8037(6) 0.086(2) Uani 1.000000 .
H20 H 0.2870(13) -0.0931(6) 0.8061(6) 0.103(3) Uiso 1.000000 R
C19 C 0.5212(15) -0.0676(7) 0.8431(9) 0.116(3) Uani 1.000000 .
H19 H 0.5785(15) -0.1449(7) 0.8721(9) 0.139(4) Uiso 1.000000 R
C18 C 0.6093(12) 0.0171(8) 0.8402(8) 0.112(3) Uani 1.000000 .
H18 H 0.7278(12) -0.0023(8) 0.8666(8) 0.134(4) Uiso 1.000000 R

loop_
_atom_site_aniso_label
_atom_site_aniso_U_11
_atom_site_aniso_U_22
_atom_site_aniso_U_33
_atom_site_aniso_U_12
_atom_site_aniso_U_13
_atom_site_aniso_U_23
Pd1 0.0462(3) 0.0354(2) 0.0400(2) -0.01003(16) 0.00251(15) -0.01359(15)
F5 0.075(2) 0.092(3) 0.0572(18) -0.040(2) -0.0019(17) -0.0192(18)
F1 0.076(2) 0.096(3) 0.077(2) -0.040(2) -0.0019(19) -0.036(2)
O1 0.093(3) 0.0415(19) 0.069(2) -0.006(2) 0.013(2) -0.0254(18)
N1 0.041(2) 0.0390(19) 0.0432(19) -0.0100(16) 0.0052(16) -0.0212(16)
N2 0.039(2) 0.0356(18) 0.0386(18) -0.0072(16) 0.0011(15) -0.0153(15)
F4 0.074(3) 0.144(4) 0.076(2) -0.044(3) 0.022(2) -0.009(3)
F2 0.129(3) 0.117(3) 0.064(2) -0.026(3) -0.011(2) -0.052(2)
N3 0.053(2) 0.037(2) 0.049(2) -0.0087(18) 0.0020(19) -0.0105(18)
F3 0.128(4) 0.137(4) 0.052(2) -0.012(3) 0.024(2) -0.030(2)
C5 0.031(2) 0.041(2) 0.044(2) -0.0113(18) -0.0003(18) -0.0147(19)
O2 0.055(3) 0.075(3) 0.167(5) -0.007(2) -0.009(3) -0.062(3)
C11 0.048(3) 0.039(2) 0.036(2) -0.013(2) 0.0056(19) -0.0085(19)
C10 0.039(2) 0.047(3) 0.045(2) -0.009(2) 0.001(2) -0.019(2)
C6 0.041(2) 0.043(2) 0.0343(19) -0.0125(19) -0.0044(18) -0.0169(18)
C4 0.052(3) 0.052(3) 0.050(3) -0.015(2) 0.009(2) -0.018(2)
C1 0.051(3) 0.044(3) 0.053(3) -0.010(2) -0.002(2) -0.024(2)
C9 0.046(3) 0.050(3) 0.066(3) -0.002(2) -0.003(2) -0.034(3)
C7 0.060(3) 0.044(3) 0.039(2) -0.010(2) -0.001(2) -0.014(2)
C16 0.061(3) 0.051(3) 0.039(2) -0.014(2) -0.002(2) -0.010(2)
C8 0.067(3) 0.036(2) 0.058(3) -0.001(2) -0.010(3) -0.012(2)
C12 0.066(3) 0.046(3) 0.046(3) -0.012(3) -0.005(2) -0.013(2)
O3 0.105(4) 0.109(4) 0.137(5) -0.033(4) -0.014(4) -0.045(4)
C13 0.084(4) 0.060(3) 0.044(3) -0.002(3) -0.009(3) -0.019(3)
C3 0.063(3) 0.071(4) 0.050(3) -0.019(3) 0.014(3) -0.028(3)
C15 0.062(4) 0.068(4) 0.053(3) -0.014(3) 0.003(3) -0.006(3)
C2 0.056(3) 0.067(4) 0.062(3) -0.013(3) 0.015(3) -0.037(3)
C21 0.082(4) 0.047(3) 0.066(3) -0.017(3) -0.003(3) -0.017(3)
C14 0.075(4) 0.078(4) 0.037(3) 0.000(3) 0.010(3) -0.012(3)
C17 0.067(4) 0.056(3) 0.090(5) -0.006(3) -0.010(4) -0.007(3)
C20 0.119(6) 0.045(3) 0.089(5) -0.018(4) -0.006(5) -0.013(3)
C19 0.128(8) 0.050(4) 0.141(8) 0.010(5) -0.019(7) -0.006(5)
C18 0.087(6) 0.084(6) 0.133(8) 0.010(5) -0.038(5) -0.000(5)

loop_
_atom_type_symbol
_atom_type_scat_dispersion_real
_atom_type_scat_dispersion_imag
_atom_type_scat_Cromer_Mann_a1
_atom_type_scat_Cromer_Mann_a2
_atom_type_scat_Cromer_Mann_a3
_atom_type_scat_Cromer_Mann_a4
_atom_type_scat_Cromer_Mann_b1
_atom_type_scat_Cromer_Mann_b2
_atom_type_scat_Cromer_Mann_b3
_atom_type_scat_Cromer_Mann_b4
_atom_type_scat_Cromer_Mann_c
_atom_type_scat_source
_atom_type_scat_dispersion_source
C 0.00347 0.00161 2.31000 1.02000 1.58860 0.86500 20.84390 10.20750 0.56870 51.65120 0.215599998832 'International Tables Volume C Table 6.1.1.4 (pp. 500-502)' 'Henke, Gullikson and Davis, At. Data and Nucl. Data Tables, 1993, 54, 2'
F 0.01794 0.01033 3.53920 2.64120 1.51700 1.02430 10.28250 4.29440 0.26150 26.14760 0.277599990368 'International Tables Volume C Table 6.1.1.4 (pp. 500-502)' 'Henke, Gullikson and Davis, At. Data and Nucl. Data Tables, 1993, 54, 2'
H 0.00000 0.00000 0.49300 0.32291 0.14019 0.04081 10.51090 26.12570 3.14236 57.79970 0.0030380000826 'International Tables Volume C Table 6.1.1.4 (pp. 500-502)' 'Henke, Gullikson and Davis, At. Data and Nucl. Data Tables, 1993, 54, 2'
O 0.01158 0.00611 3.04850 2.28680 1.54630 0.86700 13.27710 5.70110 0.32390 32.90890 0.250800013542 'International Tables Volume C Table 6.1.1.4 (pp. 500-502)' 'Henke, Gullikson and Davis, At. Data and Nucl. Data Tables, 1993, 54, 2'
N 0.00653 0.00323 12.21260 3.13220 2.01250 1.16630 0.00570 9.89330 28.99750 0.58260 -11.5290002823 'International Tables Volume C Table 6.1.1.4 (pp. 500-502)' 'Henke, Gullikson and Davis, At. Data and Nucl. Data Tables, 1993, 54, 2'
Pd -0.98845 1.01473 19.33190 15.50170 5.29537 0.60584 0.69866 7.98929 25.20520 76.89860 5.26593017578 'International Tables Volume C Table 6.1.1.4 (pp. 500-502)' 'Henke, Gullikson and Davis, At. Data and Nucl. Data Tables, 1993, 54, 2'

loop_
_exptl_crystal_face_index_h
_exptl_crystal_face_index_k
_exptl_crystal_face_index_l
_exptl_crystal_face_perp_dist
-1 3 18 0.0746
0 -3 -18 0.0466
-10 2 -3 0.1452
10 -2 3 0.1500
-1 16 2 0.0476
10 3 6 0.1608
-10 -3 -6 0.1608
-1 3 18 0.0763
1 -3 -18 0.0763
10 -2 4 0.1525
-10 2 -4 0.1525
10 4 6 0.1586
-10 -4 -6 0.1586
0 -17 -1 0.0706

loop_
_geom_angle_atom_site_label_1
_geom_angle_atom_site_label_2
_geom_angle_atom_site_label_3
_geom_angle
N2 Pd1 N1 79.80(14)
N3 Pd1 N1 99.32(15)
N3 Pd1 N2 175.60(16)
C11 Pd1 N1 175.24(15)
C11 Pd1 N2 95.44(16)
C11 Pd1 N3 85.44(18)
C5 N1 Pd1 113.7(3)
C1 N1 Pd1 127.1(3)
C1 N1 C5 119.2(4)
C10 N2 Pd1 125.9(3)
C6 N2 Pd1 114.9(3)
C6 N2 C10 118.7(4)
C21 N3 Pd1 121.7(4)
C17 N3 Pd1 120.0(4)
C17 N3 C21 118.3(5)
C6 C5 N1 114.3(4)
C4 C5 N1 122.6(4)
C4 C5 C6 123.1(4)
H23 O2 H22 104.5
C16 C11 Pd1 122.8(4)
C12 C11 Pd1 123.1(4)
C12 C11 C16 114.1(5)
H10 C10 N2 118.6(3)
C9 C10 N2 122.9(5)
C9 C10 H10 118.6(3)
C5 C6 N2 116.2(4)
C7 C6 N2 119.9(4)
C7 C6 C5 123.8(4)
H4 C4 C5 120.7(3)
C3 C4 C5 118.6(5)
C3 C4 H4 120.7(3)
N1 C1 O1 119.3(5)
C2 C1 O1 122.4(5)
C2 C1 N1 118.3(5)
H9 C9 C10 120.7(3)
C8 C9 C10 118.7(5)
C8 C9 H9 120.7(3)
H7 C7 C6 119.5(3)
C8 C7 C6 121.1(5)
C8 C7 H7 119.5(3)
C11 C16 F5 119.7(4)
C15 C16 F5 115.1(5)
C15 C16 C11 125.3(5)
C7 C8 C9 118.7(5)
H8 C8 C9 120.7(3)
H8 C8 C7 120.7(3)
C11 C12 F1 119.6(5)
C13 C12 F1 117.5(5)
C13 C12 C11 122.9(6)
H25 O3 H24 109.5
C12 C13 F2 119.7(6)
C14 C13 F2 120.2(6)
C14 C13 C12 120.0(5)
H3 C3 C4 120.2(3)
C2 C3 C4 119.6(5)
C2 C3 H3 120.2(3)
C16 C15 F4 122.1(6)
C14 C15 F4 120.0(6)
C14 C15 C16 117.9(6)
C3 C2 C1 121.6(5)
H2 C2 C1 119.2(3)
H2 C2 C3 119.2(3)
H21 C21 N3 118.5(3)
C20 C21 N3 123.0(6)
C20 C21 H21 118.5(5)
C13 C14 F3 120.6(6)
C15 C14 F3 119.7(7)
C15 C14 C13 119.7(5)
H17 C17 N3 119.3(3)
C18 C17 N3 121.4(7)
C18 C17 H17 119.3(5)
H20 C20 C21 120.8(5)
C19 C20 C21 118.5(8)
C19 C20 H20 120.8(5)
H19 C19 C20 120.5(5)
C18 C19 C20 119.0(7)
C18 C19 H19 120.5(5)
C19 C18 C17 119.8(8)
H18 C18 C17 120.1(5)
H18 C18 C19 120.1(5)

loop_
_geom_bond_atom_site_label_1
_geom_bond_atom_site_label_2
_geom_bond_distance
Pd1 N1 2.078(4)
Pd1 N2 2.029(4)
Pd1 N3 2.028(4)
Pd1 C11 2.013(5)
F5 C16 1.368(6)
F1 C12 1.348(7)
O1 C1 1.254(6)
N1 C5 1.372(6)
N1 C1 1.371(6)
N2 C10 1.353(6)
N2 C6 1.348(6)
F4 C15 1.332(7)
F2 C13 1.356(7)
N3 C21 1.319(7)
N3 C17 1.321(8)
F3 C14 1.336(6)
C5 C6 1.473(6)
C5 C4 1.368(7)
O2 H22 0.8500
O2 H23 0.8498
C11 C16 1.353(7)
C11 C12 1.381(7)
C10 H10 0.9300
C10 C9 1.365(7)
C6 C7 1.381(6)
C4 H4 0.9300
C4 C3 1.400(7)
C1 C2 1.424(7)
C9 H9 0.9300
C9 C8 1.375(8)
C7 H7 0.9300
C7 C8 1.370(7)
C16 C15 1.383(8)
C8 H8 0.9300
C12 C13 1.387(8)
O3 H24 0.8499
O3 H25 0.8500
C13 C14 1.344(9)
C3 H3 0.9300
C3 C2 1.339(8)
C15 C14 1.373(10)
C2 H2 0.9300
C21 H21 0.9300
C21 C20 1.375(8)
C17 H17 0.9300
C17 C18 1.365(9)
C20 H20 0.9300
C20 C19 1.340(12)
C19 H19 0.9300
C19 C18 1.368(13)
C18 H18 0.9300

loop_
_exptl_oxdiff_crystal_face_indexfrac_h
_exptl_oxdiff_crystal_face_indexfrac_k
_exptl_oxdiff_crystal_face_indexfrac_l
_exptl_oxdiff_crystal_face_x
_exptl_oxdiff_crystal_face_y
_exptl_oxdiff_crystal_face_z
-1.0008 3.0033 17.9993 1.0033 0.2196 0.1330
0.0008 -3.0033 -17.9993 -0.9787 -0.1990 -0.2254
-10.0000 1.9996 -2.9998 0.1038 0.0339 -1.0225
10.0000 -1.9996 2.9998 -0.1038 -0.0339 1.0225
-1.0007 16.0003 1.9998 0.2621 -0.8265 -0.4505
9.9997 3.0010 5.9997 0.0963 -0.2504 0.9500
-9.9997 -3.0010 -5.9997 -0.0963 0.2504 -0.9500
-1.0008 3.0033 17.9993 1.0033 0.2196 0.1330
1.0008 -3.0033 -17.9993 -1.0033 -0.2196 -0.1330
10.0000 -1.9994 3.9998 -0.0508 -0.0136 1.0391
-10.0000 1.9994 -3.9998 0.0508 0.0136 -1.0391
9.9997 4.0010 5.9997 0.1045 -0.3058 0.9255
-9.9997 -4.0010 -5.9997 -0.1045 0.3058 -0.9255
0.0007 -17.0001 -0.9998 -0.1927 0.9228 0.3992
